data_7212022
loop_
_publ_author_name
'Bujak, Maciej'
'Katrusiak, Andrzej'

_publ_section_title
;
 Molecular association in low-temperature and high-pressure polymorphs of
 1,1,1,2-tetrachloroethane
;
_journal_issue 4
_journal_name_full CrystEngComm
_journal_page_first 1263
_journal_paper_doi 10.1039/b918360d
_journal_volume 12
_journal_year 2010
_chemical_formula_moiety 'C2 H2 Cl4'
_chemical_formula_sum 'C2 H2 Cl4'
_chemical_formula_weight 167.84
_chemical_name_common 1,1,1,2-tetrachloroethane
_chemical_name_systematic
;
1,1,1,2-tetrachloroethane
;
_space_group_IT_number 15
_symmetry_cell_setting monoclinic
_symmetry_space_group_name_Hall '-C 2yc'
_symmetry_space_group_name_H-M 'C 1 2/c 1'
_atom_sites_solution_hydrogens geom
_atom_sites_solution_primary direct
_atom_sites_solution_secondary difmap
_audit_creation_method SHELXL-97
_cell_angle_alpha 90.00
_cell_angle_beta 109.912(4)
_cell_angle_gamma 90.00
_cell_formula_units_Z 8
_cell_length_a 22.2760(8)
_cell_length_b 5.59764(17)
_cell_length_c 10.3599(4)
_cell_measurement_reflns_used 3399
_cell_measurement_temperature 195.0(1)
_cell_measurement_theta_max 26.27
_cell_measurement_theta_min 3.73
_cell_volume 1214.58(8)
_computing_cell_refinement 'CrysAlisRED (Oxford Diffraction, 2007)'
_computing_data_collection 'CrysAlisCCD (Oxford Diffraction, 2007)'
_computing_data_reduction 'CrysAlisRED (Oxford Diffraction, 2007)'
_computing_molecular_graphics 'SHELXTL (Sheldrick, 1990)'
_computing_publication_material 'SHELXL--97 (Sheldrick, 1997)'
_computing_structure_refinement 'SHELXL--97 (Sheldrick, 1997)'
_computing_structure_solution 'SHELXS--97 (Sheldrick, 1997)'
_diffrn_ambient_pressure 100
_diffrn_ambient_temperature 195.0(1)
_diffrn_measured_fraction_theta_full 0.999
_diffrn_measured_fraction_theta_max 0.999
_diffrn_measurement_device_type 'KM-4 CCD'
_diffrn_measurement_method \w-scans
_diffrn_radiation_monochromator graphite
_diffrn_radiation_source 'fine-focus sealed tube'
_diffrn_radiation_type MoK\a
_diffrn_radiation_wavelength 0.71073
_diffrn_reflns_av_R_equivalents 0.0200
_diffrn_reflns_av_sigmaI/netI 0.0128
_diffrn_reflns_limit_h_max 26
_diffrn_reflns_limit_h_min -26
_diffrn_reflns_limit_k_max 6
_diffrn_reflns_limit_k_min -4
_diffrn_reflns_limit_l_max 12
_diffrn_reflns_limit_l_min -12
_diffrn_reflns_number 4591
_diffrn_reflns_theta_full 25.00
_diffrn_reflns_theta_max 25.00
_diffrn_reflns_theta_min 3.77
_diffrn_standards_decay_% 0
_diffrn_standards_interval_count 0
_diffrn_standards_number 0
_exptl_absorpt_coefficient_mu 1.802
_exptl_absorpt_correction_T_max 0.7145
_exptl_absorpt_correction_T_min 0.6139
_exptl_absorpt_correction_type empirical
_exptl_absorpt_process_details
;
Correction for absorption was made using CrysAlisRED
(Oxford Diffraction, 2007).
;
_exptl_crystal_colour colourless
_exptl_crystal_density_diffrn 1.836
_exptl_crystal_density_method 'not measured'
_exptl_crystal_description irregular
_exptl_crystal_F_000 656
_exptl_crystal_size_max 0.30
_exptl_crystal_size_mid 0.20
_exptl_crystal_size_min 0.20
_refine_diff_density_max 0.578
_refine_diff_density_min -0.362
_refine_diff_density_rms 0.060
_refine_ls_extinction_coef 0.0062(11)
_refine_ls_extinction_expression Fc^*^=kFc[1+0.001xFc^2^\l^3^/sin(2\q)]^-1/4^
_refine_ls_extinction_method SHELXL
_refine_ls_goodness_of_fit_ref 1.104
_refine_ls_hydrogen_treatment constr
_refine_ls_matrix_type full
_refine_ls_number_parameters 75
_refine_ls_number_reflns 1076
_refine_ls_number_restraints 12
_refine_ls_restrained_S_all 1.553
_refine_ls_R_factor_all 0.0441
_refine_ls_R_factor_gt 0.0383
_refine_ls_shift/su_max 0.000
_refine_ls_shift/su_mean 0.000
_refine_ls_structure_factor_coef Fsqd
_refine_ls_weighting_details 'calc w=1/[\s^2^(Fo^2^)+(0.0340P)^2^+3.5032P] where P=(Fo^2^+2Fc^2^)/3'
_refine_ls_weighting_scheme calc
_refine_ls_wR_factor_gt 0.0898
_refine_ls_wR_factor_ref 0.0940
_reflns_number_gt 927
_reflns_number_total 1076
_reflns_threshold_expression >2sigma(I)
_cod_data_source_file b918360d.txt
_cod_data_source_block 1112TCE_195K
_cod_original_sg_symbol_H-M 'C 2/c'
_cod_database_code 7212022

loop_
_symmetry_equiv_pos_as_xyz
'x, y, z'
'-x, y, -z+1/2'
'x+1/2, y+1/2, z'
'-x+1/2, y+1/2, -z+1/2'
'-x, -y, -z'
'x, -y, z-1/2'
'-x+1/2, -y+1/2, -z'
'x+1/2, -y+1/2, z-1/2'

loop_
_atom_site_label
_atom_site_type_symbol
_atom_site_fract_x
_atom_site_fract_y
_atom_site_fract_z
_atom_site_U_iso_or_equiv
_atom_site_adp_type
_atom_site_occupancy
_atom_site_symmetry_multiplicity
_atom_site_calc_flag
_atom_site_refinement_flags
_atom_site_disorder_assembly
_atom_site_disorder_group
Cl1 Cl 0.69355(6) -0.0148(2) 0.49137(13) 0.0596(5) Uani 1 1 d . . .
Cl2 Cl 0.68800(7) 0.3780(2) 0.68212(14) 0.0653(5) Uani 1 1 d U . .
Cl3 Cl 0.59541(10) 0.3684(3) 0.40967(15) 0.0936(7) Uani 1 1 d . . .
Cl4 Cl 0.54923(7) 0.2019(3) 0.65110(17) 0.0874(6) Uani 1 1 d U . .
C11 C 0.6441(5) 0.1851(13) 0.5469(7) 0.042(2) Uani 0.69(2) 1 d P A 1
C21 C 0.6014(4) 0.0270(15) 0.5978(8) 0.050(3) Uani 0.69(2) 1 d P A 1
H211 H 0.6275 -0.0700 0.6738 0.060 Uiso 0.69(2) 1 calc PR A 1
H212 H 0.5771 -0.0793 0.5247 0.060 Uiso 0.69(2) 1 calc PR A 1
C12 C 0.6151(11) 0.229(4) 0.5741(17) 0.045(6) Uani 0.31(2) 1 d P A 2
C22 C 0.6331(10) -0.017(3) 0.5621(18) 0.049(7) Uani 0.31(2) 1 d P A 2
H221 H 0.5967 -0.1058 0.5036 0.059 Uiso 0.31(2) 1 calc PR A 2
H222 H 0.6481 -0.0918 0.6518 0.059 Uiso 0.31(2) 1 calc PR A 2

loop_
_atom_site_aniso_label
_atom_site_aniso_U_11
_atom_site_aniso_U_22
_atom_site_aniso_U_33
_atom_site_aniso_U_23
_atom_site_aniso_U_13
_atom_site_aniso_U_12
Cl1 0.0575(8) 0.0680(8) 0.0592(8) -0.0038(6) 0.0275(6) 0.0087(6)
Cl2 0.0713(8) 0.0612(8) 0.0576(8) -0.0106(6) 0.0142(6) -0.0235(6)
Cl3 0.1402(16) 0.0719(10) 0.0473(8) 0.0146(7) 0.0039(8) 0.0333(10)
Cl4 0.0526(8) 0.1299(14) 0.0869(10) -0.0522(10) 0.0329(7) -0.0126(8)
C11 0.044(5) 0.044(4) 0.037(4) 0.003(3) 0.013(3) 0.002(3)
C21 0.043(5) 0.063(5) 0.048(4) -0.013(3) 0.021(3) -0.013(3)
C12 0.038(10) 0.053(11) 0.035(8) -0.001(7) 0.002(7) -0.006(8)
C22 0.050(12) 0.051(10) 0.046(9) -0.004(7) 0.015(8) -0.010(8)

loop_
_atom_type_symbol
_atom_type_description
_atom_type_scat_dispersion_real
_atom_type_scat_dispersion_imag
_atom_type_scat_source
C C 0.0033 0.0016 'International Tables Vol C Tables 4.2.6.8 and 6.1.1.4'
H H 0.0000 0.0000 'International Tables Vol C Tables 4.2.6.8 and 6.1.1.4'
Cl Cl 0.1484 0.1585 'International Tables Vol C Tables 4.2.6.8 and 6.1.1.4'

loop_
_geom_angle_atom_site_label_1
_geom_angle_atom_site_label_2
_geom_angle_atom_site_label_3
_geom_angle
C21 C11 Cl2 108.8(7)
C21 C11 Cl3 109.2(7)
Cl2 C11 Cl3 107.5(4)
C21 C11 Cl1 105.8(6)
Cl2 C11 Cl1 113.4(5)
Cl3 C11 Cl1 112.0(5)
C11 C21 Cl4 110.2(7)
C11 C21 H211 109.6
Cl4 C21 H211 109.6
C11 C21 H212 109.6
Cl4 C21 H212 109.6
H211 C21 H212 108.1
C22 C12 Cl3 108.5(18)
C22 C12 Cl2 105.7(17)
Cl3 C12 Cl2 105.2(9)
C22 C12 Cl4 103.7(15)
Cl3 C12 Cl4 117.5(12)
Cl2 C12 Cl4 115.6(12)
C12 C22 Cl1 108.0(17)
C12 C22 H221 110.1
Cl1 C22 H221 110.1
C12 C22 H222 110.1
Cl1 C22 H222 110.1
H221 C22 H222 108.4

loop_
_geom_bond_atom_site_label_1
_geom_bond_atom_site_label_2
_geom_bond_distance
Cl1 C11 1.797(11)
Cl1 C22 1.74(3)
Cl2 C11 1.776(7)
Cl2 C12 1.830(15)
Cl3 C11 1.788(7)
Cl3 C12 1.787(16)
Cl4 C12 1.90(3)
Cl4 C21 1.747(11)
C11 C21 1.519(16)
C12 C22 1.45(4)
C21 H211 0.9700
C21 H212 0.9700
C22 H221 0.9700
C22 H222 0.9700

loop_
_geom_torsion_atom_site_label_1
_geom_torsion_atom_site_label_2
_geom_torsion_atom_site_label_3
_geom_torsion_atom_site_label_4
_geom_torsion
Cl2 C11 C21 Cl4 59.2(7)
Cl3 C11 C21 Cl4 -57.8(7)
Cl1 C11 C21 Cl4 -178.5(3)
Cl3 C12 C22 Cl1 54.1(15)
Cl2 C12 C22 Cl1 -58.3(14)
Cl4 C12 C22 Cl1 179.8(7)
